data_1573666
_journal_paper_doi 10.1039/D4DT03036B
_chemical_formula_moiety 'C15 H22 Au O P'
_chemical_formula_sum 'C15 H22 Au O P'
_chemical_formula_weight 446.26
_space_group_crystal_system orthorhombic
_space_group_IT_number 61
_space_group_name_Hall '-P 2ac 2ab'
_space_group_name_H-M_alt 'P b c a'
_atom_sites_solution_hydrogens geom
_atom_sites_solution_primary dual
_audit_creation_date 2024-02-08
_audit_creation_method
;
Olex2 1.5
(compiled 2023.08.24 svn.re1ec1418 for OlexSys, GUI svn.r6817)
;
_audit_update_record
;
2024-07-24 deposited with the CCDC.	2025-01-09 downloaded from the CCDC.
;
_cell_angle_alpha 90
_cell_angle_beta 90
_cell_angle_gamma 90
_cell_formula_units_Z 8
_cell_length_a 16.215(3)
_cell_length_b 11.0942(12)
_cell_length_c 17.732(4)
_cell_measurement_reflns_used 1269
_cell_measurement_temperature 295.40(16)
_cell_measurement_theta_max 24.6000
_cell_measurement_theta_min 2.4440
_cell_volume 3189.9(10)
_computing_cell_refinement 'CrysAlisPro 1.171.42.49 (Rigaku OD, 2022)'
_computing_data_collection 'CrysAlisPro 1.171.42.49 (Rigaku OD, 2022)'
_computing_data_reduction 'CrysAlisPro 1.171.42.49 (Rigaku OD, 2022)'
_computing_molecular_graphics 'Olex2 1.5 (Dolomanov et al., 2009)'
_computing_publication_material 'Olex2 1.5 (Dolomanov et al., 2009)'
_computing_structure_refinement 'SHELXL 2018/3 (Sheldrick, 2015)'
_computing_structure_solution 'SHELXT 2018/2 (Sheldrick, 2018)'
_diffrn_ambient_environment 'Diamond Anvil Cell filled with silicone oil'
_diffrn_ambient_pressure 320000
_diffrn_ambient_temperature 295.40(16)
_diffrn_crystal_treatment 'pressurized rapidly in silicone oil as a hydrostatic medium'
_diffrn_detector 'CCD plate'
_diffrn_detector_area_resol_mean 16.0128
_diffrn_detector_type Eos
_diffrn_measured_fraction_theta_full 0.703
_diffrn_measured_fraction_theta_max 0.688
_diffrn_measurement_details
;
List of Runs (angles in degrees, time in seconds):

  # Type    Start    End  Width  t~exp~   \w     \q     \k     \f   Frames
#--------------------------------------------------------------------------
  1  \w      6.00  42.00   1.00   90.00    --   22.04 -39.00-167.00   36
  2  \w     10.00  36.00   1.00   90.00    --   22.04 -81.00-151.00   26
  3  \w    -27.00  10.00   1.00   90.00    --   22.04  39.00 167.00   37
  4  \w     10.00  35.00   1.00   90.00    --   22.04 -77.00  30.00   25
  5  \w    -18.00  22.00   1.00   90.00    --   22.04 -53.00-162.00   40
  6  \w    -41.00  -6.00   1.00   90.00    --   22.04 114.00 -45.00   35
  7  \w    -56.00 -31.00   1.00   90.00    --  -22.19 150.00 -64.00   25
  8  \w    -58.00 -25.00   1.00   90.00    --  -22.19 135.00 123.00   33
  9  \w   -107.00 -81.00   1.00   90.00    --  -22.19-160.00-120.00   26
;
_diffrn_measurement_device 'four-circle diffractometer'
_diffrn_measurement_device_type 'SuperNova, Single source at offset/far, Eos'
_diffrn_measurement_method '\w scans'
_diffrn_measurement_specimen_support 'Diamond Anvil Cell, effective opening angle 38 deg.'
_diffrn_orient_matrix_type 'CrysAlisPro convention (1999,Acta A55,543-557)'
_diffrn_orient_matrix_UB_11 -0.0205790101
_diffrn_orient_matrix_UB_12 -0.0027264149
_diffrn_orient_matrix_UB_13 0.0252727070
_diffrn_orient_matrix_UB_21 -0.0037463354
_diffrn_orient_matrix_UB_22 0.0500986059
_diffrn_orient_matrix_UB_23 -0.0005056057
_diffrn_orient_matrix_UB_31 -0.0274023848
_diffrn_orient_matrix_UB_32 -0.0048782065
_diffrn_orient_matrix_UB_33 -0.0189292525
_diffrn_radiation_monochromator mirror
_diffrn_radiation_probe x-ray
_diffrn_radiation_type 'Ag K\a'
_diffrn_radiation_wavelength 0.56087
_diffrn_reflns_av_R_equivalents 0.0837
_diffrn_reflns_av_unetI/netI 0.1092
_diffrn_reflns_Laue_measured_fraction_full 0.703
_diffrn_reflns_Laue_measured_fraction_max 0.688
_diffrn_reflns_limit_h_max 18
_diffrn_reflns_limit_h_min -18
_diffrn_reflns_limit_k_max 12
_diffrn_reflns_limit_k_min -13
_diffrn_reflns_limit_l_max 17
_diffrn_reflns_limit_l_min -17
_diffrn_reflns_number 8296
_diffrn_reflns_point_group_measured_fraction_full 0.703
_diffrn_reflns_point_group_measured_fraction_max 0.688
_diffrn_reflns_theta_full 19.665
_diffrn_reflns_theta_max 20.514
_diffrn_reflns_theta_min 1.975
_diffrn_source 'micro-focus sealed X-ray tube'
_diffrn_source_type 'SuperNova (Ag) X-ray Source'
_exptl_absorpt_coefficient_mu 5.034
_exptl_absorpt_correction_T_max 0.64452
_exptl_absorpt_correction_T_min 0.63711
_exptl_absorpt_correction_type sphere
_exptl_absorpt_process_details
;
CrysAlisPro 1.171.42.49 (Rigaku Oxford Diffraction, 2022)
Spherical absorption correction
using equivalent radius and absorption coefficient.
Empirical absorption correction using spherical harmonics,
implemented in SCALE3 ABSPACK scaling algorithm.
;
_exptl_crystal_density_diffrn 1.858
_exptl_crystal_description sphere
_exptl_crystal_F_000 1712
_exptl_crystal_preparation 'Mounted in a Diamond-Anvil Cell using silicone oil as pressure medium.,Luminescent'
_exptl_crystal_pressure_history 'Pressurized to 0.32 GPa and left to stabilize over ? hours.'
_exptl_crystal_recrystallization_method 'Re-crystallisation from solvent: n-pentane/dichloromethane'
_exptl_crystal_size_max 0.14
_exptl_crystal_size_mid 0.09
_exptl_crystal_size_min 0.06
_exptl_crystal_size_rad 0.400
_refine_diff_density_max 0.623
_refine_diff_density_min -0.409
_refine_diff_density_rms 0.088
_refine_ls_extinction_method none
_refine_ls_goodness_of_fit_ref 0.923
_refine_ls_hydrogen_treatment constr
_refine_ls_matrix_type full
_refine_ls_number_parameters 227
_refine_ls_number_reflns 2239
_refine_ls_number_restraints 228
_refine_ls_restrained_S_all 0.884
_refine_ls_R_factor_all 0.1764
_refine_ls_R_factor_gt 0.0525
_refine_ls_shift/su_max 0.000
_refine_ls_shift/su_mean 0.000
_refine_ls_structure_factor_coef Fsqd
_refine_ls_weighting_details 'w=1/[\s^2^(Fo^2^)+(0.0161P)^2^] where P=(Fo^2^+2Fc^2^)/3'
_refine_ls_weighting_scheme calc
_refine_ls_wR_factor_gt 0.0657
_refine_ls_wR_factor_ref 0.0953
_reflns_Friedel_coverage 0.000
_reflns_number_gt 807
_reflns_number_total 2239
_reflns_threshold_expression 'I > 2\s(I)'
_cod_data_source_file d4dt03036b2.cif
_cod_data_source_block appr4_0p32GPa
_cod_database_code 1573666
_shelx_shelxl_version_number 2018/3
_chemical_oxdiff_formula 'C15 H22 O P Au'
_shelx_space_group_comment
;
The symmetry employed for this shelxl refinement is uniquely defined
by the following loop, which should always be used as a source of
symmetry information in preference to the above space-group names.
They are only intended as comments.
;
_diffrn_orient_matrix_axis[1] matrixX
_diffrn_orient_matrix_axis[2] matrixY
_diffrn_orient_matrix_axis[3] matrixZ
_olex2_refinement_description
;
1. Fixed Uiso
 At 1.2 times of:
  All C(H) groups, All C(H,H) groups, All C(H,H,H,H) groups
 At 1.5 times of:
  All C(H,H,H) groups
2. Uiso/Uaniso restraints and constraints
O1A \\sim O1 \\sim C9A \\sim C9: within 1.7A with sigma of 0.01 and sigma for
terminal atoms of 0.02 within 1.7A
C3 \\sim C3A \\sim C4A \\sim C4 \\sim C5A \\sim C5 \\sim C6A \\sim C6 \\sim C7A
\\sim C7 \\sim C8A \\sim C8: within 1.7A with sigma of 0.04 and sigma for
terminal atoms of 0.08 within 1.7A
C8 \\sim C7 \\sim C4 \\sim C13 \\sim C3 \\sim C11 \\sim C5 \\sim C10 \\sim C1:
within 1.7A with sigma of 0.04 and sigma for terminal atoms of 0.08 within 1.7A
C2 \\sim O1: within 1.7A with sigma of 0.04 and sigma for terminal atoms of
0.08 within 1.7A
C11 \\sim C10 \\sim P1 \\sim C13 \\sim C12 \\sim C15 \\sim C14 \\sim C15A:
within 2A with sigma of 0.04 and sigma for terminal atoms of 0.08 within 2A
3. Others
 Sof(H14C)=Sof(H14D)=Sof(C15A)=Sof(H15A)=Sof(H15B)=Sof(H15C)=Sof(C9A)=
 Sof(H9AA)=Sof(H9AB)=Sof(H9AC)=Sof(O1A)=Sof(C3A)=Sof(C4A)=Sof(H4A)=Sof(C5A)=
 Sof(H5A)=Sof(C6A)=Sof(C7A)=Sof(H7A)=Sof(C8A)=Sof(H8A)=1-FVAR(1)
 Sof(C3)=Sof(C4)=Sof(H4)=Sof(C5)=Sof(H5)=Sof(C6)=Sof(C7)=Sof(H7)=Sof(C8)=
 Sof(H8)=Sof(O1)=Sof(H14A)=Sof(H14B)=Sof(C9)=Sof(H9A)=Sof(H9B)=Sof(H9C)=
 Sof(C15)=Sof(H15D)=Sof(H15E)=Sof(H15F)=FVAR(1)
4.a Secondary CH2 refined with riding coordinates:
 C12(H12A,H12B), C10(H10A,H10B), C14(H14C,H14D), C14(H14A,H14B)
4.b Aromatic/amide H refined with riding coordinates:
 C4(H4), C5(H5), C7(H7), C8(H8), C4A(H4A), C5A(H5A), C7A(H7A), C8A(H8A)
4.c Fitted hexagon refined as free rotating group:
 C3(C4,C5,C6,C7,C8), C3A(C4A,C5A,C6A,C7A,C8A)
4.d Idealised Me refined as rotating group:
 C13(H13A,H13B,H13C), C11(H11A,H11B,H11C), C15A(H15A,H15B,H15C), C9(H9A,H9B,
 H9C), C9A(H9AA,H9AB,H9AC), C15(H15D,H15E,H15F)
;
_olex2_submission_special_instructions 'No special instructions were received'
_oxdiff_exptl_absorpt_empirical_details
;
Empirical correction (ABSPACK) includes:
- Absorption correction using spherical harmonics
- Frame scaling
;
_oxdiff_exptl_absorpt_empirical_full_max 1.874
_oxdiff_exptl_absorpt_empirical_full_min 0.525

loop_
_space_group_symop_operation_xyz
'x, y, z'
'-x+1/2, -y, z+1/2'
'-x, y+1/2, -z+1/2'
'x+1/2, -y+1/2, -z'
'-x, -y, -z'
'x-1/2, y, -z-1/2'
'x, -y-1/2, z-1/2'
'-x-1/2, y-1/2, z'

loop_
_atom_site_label
_atom_site_type_symbol
_atom_site_fract_x
_atom_site_fract_y
_atom_site_fract_z
_atom_site_U_iso_or_equiv
_atom_site_adp_type
_atom_site_occupancy
_atom_site_site_symmetry_order
_atom_site_calc_flag
_atom_site_refinement_flags_posn
_atom_site_refinement_flags_adp
_atom_site_refinement_flags_occupancy
_atom_site_disorder_assembly
_atom_site_disorder_group
Au1 Au 0.38774(3) 0.75316(5) 0.32615(4) 0.0894(3) Uani 1 1 d . . . . .
P1 P 0.4012(3) 0.9299(3) 0.2617(3) 0.1010(18) Uani 1 1 d . U . . .
C3 C 0.383(2) 0.381(3) 0.449(2) 0.075(8) Uani 0.654(18) 1 d G U P A 1
C4 C 0.3223(19) 0.298(3) 0.430(2) 0.090(8) Uani 0.654(18) 1 d G U P A 1
H4 H 0.279261 0.321241 0.398238 0.108 Uiso 0.654(18) 1 calc R U P A 1
C5 C 0.3259(15) 0.181(3) 0.4570(16) 0.091(9) Uani 0.654(18) 1 d G U P A 1
H5 H 0.285300 0.125429 0.443826 0.109 Uiso 0.654(18) 1 calc R U P A 1
C6 C 0.3903(15) 0.146(2) 0.5041(14) 0.098(9) Uani 0.654(18) 1 d G U P A 1
C7 C 0.4510(14) 0.229(2) 0.5238(14) 0.098(9) Uani 0.654(18) 1 d G U P A 1
H7 H 0.494012 0.205464 0.555274 0.118 Uiso 0.654(18) 1 calc R U P A 1
C8 C 0.4474(16) 0.346(2) 0.496(2) 0.093(9) Uani 0.654(18) 1 d G U P A 1
H8 H 0.487974 0.401278 0.509687 0.112 Uiso 0.654(18) 1 calc R U P A 1
C12 C 0.3093(10) 1.0227(12) 0.2692(12) 0.131(7) Uani 1 1 d . U . . .
H12A H 0.263069 0.978899 0.247809 0.157 Uiso 1 1 calc R U . . .
H12B H 0.297406 1.036177 0.322156 0.157 Uiso 1 1 calc R U . . .
O1 O 0.3988(18) 0.0327(18) 0.5298(18) 0.135(8) Uani 0.654(18) 1 d . U P A 1
C2 C 0.3773(8) 0.5017(12) 0.4107(9) 0.074(5) Uani 1 1 d . . . . .
C1 C 0.3814(9) 0.5990(11) 0.3827(10) 0.092(6) Uani 1 1 d . . . . .
C10 C 0.4235(11) 0.9100(13) 0.1626(12) 0.126(7) Uani 1 1 d . U . . .
H10A H 0.432879 0.988498 0.140172 0.151 Uiso 1 1 calc R U . . .
H10B H 0.474061 0.863948 0.157693 0.151 Uiso 1 1 calc R U . . .
C13 C 0.3163(11) 1.1472(13) 0.2289(12) 0.172(9) Uani 1 1 d . U . . .
H13A H 0.321437 1.135046 0.175555 0.258 Uiso 1 1 calc R U . . .
H13B H 0.363948 1.189236 0.247355 0.258 Uiso 1 1 calc R U . . .
H13C H 0.267742 1.194028 0.239141 0.258 Uiso 1 1 calc R U . . .
C11 C 0.3559(14) 0.8465(16) 0.1190(14) 0.195(11) Uani 1 1 d . U . . .
H11A H 0.377867 0.816290 0.072406 0.292 Uiso 1 1 calc R U . . .
H11B H 0.312159 0.902409 0.108497 0.292 Uiso 1 1 calc R U . . .
H11C H 0.334817 0.780719 0.148373 0.292 Uiso 1 1 calc R U . . .
C14 C 0.4879(14) 1.0201(16) 0.2959(14) 0.145(9) Uani 1 1 d . U . . .
H14C H 0.538636 0.975088 0.289139 0.174 Uiso 0.346(18) 1 calc R U P A 2
H14D H 0.491839 1.093292 0.266186 0.174 Uiso 0.346(18) 1 calc R U P A 2
H14A H 0.492685 1.093157 0.266160 0.174 Uiso 0.654(18) 1 calc R U P A 1
H14B H 0.478670 1.042688 0.348018 0.174 Uiso 0.654(18) 1 calc R U P A 1
C15A C 0.478(4) 1.054(6) 0.382(5) 0.23(3) Uani 0.346(18) 1 d . U P A 2
H15A H 0.446729 1.127706 0.386386 0.339 Uiso 0.346(18) 1 calc R U P A 2
H15B H 0.531165 1.065186 0.404397 0.339 Uiso 0.346(18) 1 calc R U P A 2
H15C H 0.449101 0.990688 0.407891 0.339 Uiso 0.346(18) 1 calc R U P A 2
C9 C 0.345(2) -0.055(3) 0.508(2) 0.138(10) Uani 0.654(18) 1 d . U P A 1
H9A H 0.360876 -0.085378 0.459146 0.207 Uiso 0.654(18) 1 calc R U P A 1
H9B H 0.290174 -0.021074 0.504062 0.207 Uiso 0.654(18) 1 calc R U P A 1
H9C H 0.344688 -0.119061 0.543720 0.207 Uiso 0.654(18) 1 calc R U P A 1
C9A C 0.291(4) -0.032(5) 0.545(4) 0.136(11) Uani 0.346(18) 1 d . U P A 2
H9AA H 0.292734 -0.033241 0.490864 0.204 Uiso 0.346(18) 1 calc R U P A 2
H9AB H 0.235361 -0.019501 0.561501 0.204 Uiso 0.346(18) 1 calc R U P A 2
H9AC H 0.310518 -0.108299 0.563982 0.204 Uiso 0.346(18) 1 calc R U P A 2
O1A O 0.347(3) 0.071(4) 0.575(3) 0.134(9) Uani 0.346(18) 1 d . U P A 2
C3A C 0.364(4) 0.383(6) 0.441(4) 0.077(11) Uani 0.346(18) 1 d G U P A 2
C4A C 0.301(4) 0.303(6) 0.422(4) 0.096(11) Uani 0.346(18) 1 d G U P A 2
H4A H 0.265590 0.320878 0.382806 0.115 Uiso 0.346(18) 1 calc R U P A 2
C5A C 0.291(3) 0.197(5) 0.463(3) 0.098(13) Uani 0.346(18) 1 d G U P A 2
H5A H 0.249218 0.143582 0.450548 0.118 Uiso 0.346(18) 1 calc R U P A 2
C6A C 0.344(3) 0.170(4) 0.522(3) 0.091(12) Uani 0.346(18) 1 d G U P A 2
C7A C 0.407(2) 0.250(5) 0.541(3) 0.091(11) Uani 0.346(18) 1 d G U P A 2
H7A H 0.442685 0.232528 0.580770 0.109 Uiso 0.346(18) 1 calc R U P A 2
C8A C 0.417(3) 0.356(5) 0.501(4) 0.084(11) Uani 0.346(18) 1 d G U P A 2
H8A H 0.459058 0.409826 0.513029 0.101 Uiso 0.346(18) 1 calc R U P A 2
C15 C 0.5692(17) 0.944(3) 0.2892(17) 0.145(14) Uani 0.654(18) 1 d . U P A 1
H15D H 0.587151 0.920453 0.338603 0.218 Uiso 0.654(18) 1 calc R U P A 1
H15E H 0.611290 0.992119 0.265677 0.218 Uiso 0.654(18) 1 calc R U P A 1
H15F H 0.558995 0.873715 0.259243 0.218 Uiso 0.654(18) 1 calc R U P A 1

loop_
_atom_site_aniso_label
_atom_site_aniso_U_11
_atom_site_aniso_U_22
_atom_site_aniso_U_33
_atom_site_aniso_U_23
_atom_site_aniso_U_13
_atom_site_aniso_U_12
Au1 0.0861(5) 0.0842(4) 0.0980(8) 0.0077(5) 0.0102(3) 0.0004(4)
P1 0.122(5) 0.084(2) 0.098(7) 0.008(3) 0.022(3) 0.000(3)
C3 0.06(2) 0.082(12) 0.087(18) -0.007(12) -0.030(15) -0.016(13)
C4 0.07(2) 0.097(13) 0.106(18) -0.004(13) -0.054(14) 0.002(13)
C5 0.08(2) 0.087(13) 0.11(2) 0.002(14) -0.030(16) -0.004(16)
C6 0.09(2) 0.092(16) 0.11(2) 0.010(15) -0.012(18) 0.009(17)
C7 0.07(2) 0.110(15) 0.12(2) 0.018(15) -0.031(15) 0.003(17)
C8 0.08(2) 0.094(14) 0.11(2) 0.008(14) -0.029(16) -0.023(15)
C12 0.160(17) 0.138(12) 0.09(2) 0.037(13) 0.021(12) 0.057(11)
O1 0.18(3) 0.104(14) 0.12(3) 0.032(15) -0.036(14) -0.039(14)
C2 0.074(13) 0.080(9) 0.067(19) -0.013(10) 0.007(8) -0.005(9)
C1 0.110(15) 0.070(9) 0.09(2) -0.015(10) 0.021(10) -0.003(9)
C10 0.19(2) 0.092(10) 0.10(2) 0.002(12) 0.016(13) 0.010(11)
C13 0.24(3) 0.139(13) 0.14(3) 0.051(15) 0.062(16) 0.059(14)
C11 0.33(3) 0.159(16) 0.10(3) 0.004(17) -0.021(19) -0.088(18)
C14 0.16(2) 0.117(13) 0.15(3) 0.017(15) 0.024(17) -0.038(13)
C15A 0.22(6) 0.22(5) 0.24(8) -0.04(6) 0.00(6) -0.02(5)
C9 0.18(3) 0.105(16) 0.13(3) 0.036(17) -0.007(17) -0.045(18)
C9A 0.19(3) 0.100(18) 0.12(3) 0.05(2) -0.025(19) -0.04(2)
O1A 0.18(3) 0.103(15) 0.12(3) 0.037(16) -0.037(15) -0.042(16)
C3A 0.06(3) 0.082(18) 0.09(2) -0.014(18) -0.03(2) -0.017(18)
C4A 0.09(3) 0.091(17) 0.11(2) -0.011(17) -0.026(19) -0.008(19)
C5A 0.09(3) 0.096(19) 0.11(2) 0.003(19) -0.02(2) 0.01(2)
C6A 0.09(3) 0.064(18) 0.12(2) 0.023(19) -0.02(2) 0.01(2)
C7A 0.07(3) 0.098(18) 0.11(2) 0.022(18) -0.027(19) -0.01(2)
C8A 0.06(2) 0.092(17) 0.10(2) -0.004(17) -0.027(19) -0.029(19)
C15 0.11(3) 0.22(3) 0.11(4) 0.04(2) 0.009(18) -0.05(2)

loop_
_atom_type_symbol
_atom_type_description
_atom_type_scat_dispersion_real
_atom_type_scat_dispersion_imag
_atom_type_scat_source
C C 0.0013 0.0009 'International Tables Vol C Tables 4.2.6.8 and 6.1.1.4'
H H 0.0000 0.0000 'International Tables Vol C Tables 4.2.6.8 and 6.1.1.4'
O O 0.0058 0.0036 'International Tables Vol C Tables 4.2.6.8 and 6.1.1.4'
P P 0.0671 0.0586 'International Tables Vol C Tables 4.2.6.8 and 6.1.1.4'
Au Au -0.6570 6.0260 'International Tables Vol C Tables 4.2.6.8 and 6.1.1.4'

loop_
_axis.id
_axis.type
_axis.equipment
_axis.parity
_axis.depends_on
_axis.zero
_axis.vector[1]
_axis.vector[2]
_axis.vector[3]
source . source . . . 0.99999993 0.00000000 0.00037559
omega rotation goniometer -1 . 0.36226000 0.00000000 0.00000000 1.00000000
kappa rotation goniometer -1 omega -0.01457000 -0.76608180 0.00000000 0.64274309
phi rotation goniometer -1 kappa . 0.00014120 0.00000000 0.99999999
theta rotation goniometer -1 . 0.42200000 0.00000000 0.00000000 1.00000000
matrixX general general . phi . 1.00000000 0.00000000 0.00000000
matrixY general general . phi . 0.00000000 1.00000000 0.00000000
matrixZ general general . phi . 0.00000000 0.00000000 1.00000000
dacX translation general . phi . 0.00000000 1.00000000 0.00000000
dacY translation general . phi . -1.00000000 0.00000000 0.00000000
dacZ translation general . phi . 0.00000000 0.00000000 1.00000000

loop_
_geom_angle_atom_site_label_1
_geom_angle_atom_site_label_2
_geom_angle_atom_site_label_3
_geom_angle
_geom_angle_site_symmetry_1
_geom_angle_site_symmetry_3
_geom_angle_publ_flag
C1 Au1 P1 177.4(5) . . ?
C12 P1 Au1 111.8(6) . . ?
C12 P1 C14 107.2(10) . . ?
C10 P1 Au1 113.7(5) . . ?
C10 P1 C12 107.7(9) . . ?
C10 P1 C14 103.6(10) . . ?
C14 P1 Au1 112.2(7) . . ?
C4 C3 C8 120.0 . . ?
C4 C3 C2 115.3(19) . . ?
C8 C3 C2 124.4(18) . . ?
C3 C4 H4 120.0 . . ?
C3 C4 C5 120.0 . . ?
C5 C4 H4 120.0 . . ?
C4 C5 H5 120.0 . . ?
C6 C5 C4 120.0 . . ?
C6 C5 H5 120.0 . . ?
C7 C6 C5 120.0 . . ?
O1 C6 C5 123(2) . . ?
O1 C6 C7 117(2) . . ?
C6 C7 H7 120.0 . . ?
C8 C7 C6 120.0 . . ?
C8 C7 H7 120.0 . . ?
C3 C8 H8 120.0 . . ?
C7 C8 C3 120.0 . . ?
C7 C8 H8 120.0 . . ?
P1 C12 H12A 108.7 . . ?
P1 C12 H12B 108.7 . . ?
H12A C12 H12B 107.6 . . ?
C13 C12 P1 114.1(11) . . ?
C13 C12 H12A 108.7 . . ?
C13 C12 H12B 108.7 . . ?
C6 O1 C9 120(3) . . ?
C1 C2 C3 173(2) . . ?
C1 C2 C3A 174(3) . . ?
C2 C1 Au1 174.3(16) . . ?
P1 C10 H10A 108.7 . . ?
P1 C10 H10B 108.7 . . ?
H10A C10 H10B 107.6 . . ?
C11 C10 P1 114.1(17) . . ?
C11 C10 H10A 108.7 . . ?
C11 C10 H10B 108.7 . . ?
C12 C13 H13A 109.5 . . ?
C12 C13 H13B 109.5 . . ?
C12 C13 H13C 109.5 . . ?
H13A C13 H13B 109.5 . . ?
H13A C13 H13C 109.5 . . ?
H13B C13 H13C 109.5 . . ?
C10 C11 H11A 109.5 . . ?
C10 C11 H11B 109.5 . . ?
C10 C11 H11C 109.5 . . ?
H11A C11 H11B 109.5 . . ?
H11A C11 H11C 109.5 . . ?
H11B C11 H11C 109.5 . . ?
P1 C14 H14C 109.3 . . ?
P1 C14 H14D 109.3 . . ?
P1 C14 H14A 109.9 . . ?
P1 C14 H14B 109.9 . . ?
H14C C14 H14D 107.9 . . ?
H14A C14 H14B 108.3 . . ?
C15A C14 P1 112(3) . . ?
C15A C14 H14C 109.3 . . ?
C15A C14 H14D 109.3 . . ?
C15 C14 P1 109.1(16) . . ?
C15 C14 H14A 109.9 . . ?
C15 C14 H14B 109.9 . . ?
C14 C15A H15A 109.5 . . ?
C14 C15A H15B 109.5 . . ?
C14 C15A H15C 109.5 . . ?
H15A C15A H15B 109.5 . . ?
H15A C15A H15C 109.5 . . ?
H15B C15A H15C 109.5 . . ?
O1 C9 H9A 109.5 . . ?
O1 C9 H9B 109.5 . . ?
O1 C9 H9C 109.5 . . ?
H9A C9 H9B 109.5 . . ?
H9A C9 H9C 109.5 . . ?
H9B C9 H9C 109.5 . . ?
H9AA C9A H9AB 109.5 . . ?
H9AA C9A H9AC 109.5 . . ?
H9AB C9A H9AC 109.5 . . ?
O1A C9A H9AA 109.5 . . ?
O1A C9A H9AB 109.5 . . ?
O1A C9A H9AC 109.5 . . ?
C6A O1A C9A 109(4) . . ?
C4A C3A C2 127(4) . . ?
C4A C3A C8A 120.0 . . ?
C8A C3A C2 113(4) . . ?
C3A C4A H4A 120.0 . . ?
C5A C4A C3A 120.0 . . ?
C5A C4A H4A 120.0 . . ?
C4A C5A H5A 120.0 . . ?
C4A C5A C6A 120.0 . . ?
C6A C5A H5A 120.0 . . ?
C5A C6A O1A 132(4) . . ?
C7A C6A O1A 108(4) . . ?
C7A C6A C5A 120.0 . . ?
C6A C7A H7A 120.0 . . ?
C6A C7A C8A 120.0 . . ?
C8A C7A H7A 120.0 . . ?
C3A C8A H8A 120.0 . . ?
C7A C8A C3A 120.0 . . ?
C7A C8A H8A 120.0 . . ?
C14 C15 H15D 109.5 . . ?
C14 C15 H15E 109.5 . . ?
C14 C15 H15F 109.5 . . ?
H15D C15 H15E 109.5 . . ?
H15D C15 H15F 109.5 . . ?
H15E C15 H15F 109.5 . . ?

loop_
_geom_bond_atom_site_label_1
_geom_bond_atom_site_label_2
_geom_bond_distance
_geom_bond_site_symmetry_2
_geom_bond_publ_flag
Au1 P1 2.280(4) . ?
Au1 C1 1.985(15) . ?
P1 C12 1.818(14) . ?
P1 C10 1.81(2) . ?
P1 C14 1.828(19) . ?
C3 C4 1.3900 . ?
C3 C8 1.3900 . ?
C3 C2 1.51(3) . ?
C4 H4 0.9300 . ?
C4 C5 1.3900 . ?
C5 H5 0.9300 . ?
C5 C6 1.3900 . ?
C6 C7 1.3900 . ?
C6 O1 1.34(3) . ?
C7 H7 0.9300 . ?
C7 C8 1.3900 . ?
C8 H8 0.9300 . ?
C12 H12A 0.9700 . ?
C12 H12B 0.9700 . ?
C12 C13 1.559(17) . ?
O1 C9 1.37(3) . ?
C2 C1 1.190(16) . ?
C2 C3A 1.44(5) . ?
C10 H10A 0.9700 . ?
C10 H10B 0.9700 . ?
C10 C11 1.52(2) . ?
C13 H13A 0.9600 . ?
C13 H13B 0.9600 . ?
C13 H13C 0.9600 . ?
C11 H11A 0.9600 . ?
C11 H11B 0.9600 . ?
C11 H11C 0.9600 . ?
C14 H14C 0.9700 . ?
C14 H14D 0.9700 . ?
C14 H14A 0.9700 . ?
C14 H14B 0.9700 . ?
C14 C15A 1.59(8) . ?
C14 C15 1.57(3) . ?
C15A H15A 0.9600 . ?
C15A H15B 0.9600 . ?
C15A H15C 0.9600 . ?
C9 H9A 0.9600 . ?
C9 H9B 0.9600 . ?
C9 H9C 0.9600 . ?
C9A H9AA 0.9600 . ?
C9A H9AB 0.9600 . ?
C9A H9AC 0.9600 . ?
C9A O1A 1.55(6) . ?
O1A C6A 1.45(6) . ?
C3A C4A 1.3900 . ?
C3A C8A 1.3900 . ?
C4A H4A 0.9300 . ?
C4A C5A 1.3900 . ?
C5A H5A 0.9300 . ?
C5A C6A 1.3900 . ?
C6A C7A 1.3900 . ?
C7A H7A 0.9300 . ?
C7A C8A 1.3900 . ?
C8A H8A 0.9300 . ?
C15 H15D 0.9600 . ?
C15 H15E 0.9600 . ?
C15 H15F 0.9600 . ?

loop_
_geom_torsion_atom_site_label_1
_geom_torsion_atom_site_label_2
_geom_torsion_atom_site_label_3
_geom_torsion_atom_site_label_4
_geom_torsion
_geom_torsion_site_symmetry_1
_geom_torsion_site_symmetry_2
_geom_torsion_site_symmetry_3
_geom_torsion_site_symmetry_4
_geom_torsion_publ_flag
Au1 P1 C12 C13 177.6(13) . . . . ?
Au1 P1 C10 C11 63.2(14) . . . . ?
Au1 P1 C14 C15A -60(3) . . . . ?
Au1 P1 C14 C15 57.8(17) . . . . ?
C3 C4 C5 C6 0.0 . . . . ?
C4 C3 C8 C7 0.0 . . . . ?
C4 C5 C6 C7 0.0 . . . . ?
C4 C5 C6 O1 -177(3) . . . . ?
C5 C6 C7 C8 0.0 . . . . ?
C5 C6 O1 C9 3(4) . . . . ?
C6 C7 C8 C3 0.0 . . . . ?
C7 C6 O1 C9 -175(2) . . . . ?
C8 C3 C4 C5 0.0 . . . . ?
C12 P1 C10 C11 -61.3(14) . . . . ?
C12 P1 C14 C15A 63(4) . . . . ?
C12 P1 C14 C15 -179.1(15) . . . . ?
O1 C6 C7 C8 177(2) . . . . ?
C2 C3 C4 C5 174(3) . . . . ?
C2 C3 C8 C7 -174(4) . . . . ?
C2 C3A C4A C5A -173(7) . . . . ?
C2 C3A C8A C7A 174(6) . . . . ?
C10 P1 C12 C13 -56.8(17) . . . . ?
C10 P1 C14 C15A 177(3) . . . . ?
C10 P1 C14 C15 -65.3(17) . . . . ?
C14 P1 C12 C13 54.2(19) . . . . ?
C14 P1 C10 C11 -174.7(13) . . . . ?
C9A O1A C6A C5A 15(6) . . . . ?
C9A O1A C6A C7A -167(3) . . . . ?
O1A C6A C7A C8A -178(4) . . . . ?
C3A C4A C5A C6A 0.0 . . . . ?
C4A C3A C8A C7A 0.0 . . . . ?
C4A C5A C6A O1A 178(5) . . . . ?
C4A C5A C6A C7A 0.0 . . . . ?
C5A C6A C7A C8A 0.0 . . . . ?
C6A C7A C8A C3A 0.0 . . . . ?
C8A C3A C4A C5A 0.0 . . . . ?
